data_7219997
loop_
_publ_author_name
'Zecchini, Matteo'
'Lopez, Jordan R.'
'Allen, Scott'
'Coles, Simon'
'Wilson, Claire'
'Akutsu, Hiroki'
'Martin, Lee'
'Wallis, John D.'

_publ_section_title
;
 Exo-Methylene-BEDT-TTF and Alkene-functionalised BEDT-TTF Derivatives:
 Synthesis and Radical Cation Salts
;
_journal_name_full 'RSC Adv.'
_journal_paper_doi 10.1039/C5RA03921E
_journal_year 2015
_chemical_absolute_configuration ad
_chemical_formula_moiety '2(Cl O4), C14 H14 O S8'
_chemical_formula_sum 'C14 H14 Cl2 O9 S8'
_chemical_formula_weight 653.63
_chemical_name_systematic
;
(Allyloxymethyl_BEDT-TTF) diperchlorate
;
_space_group_crystal_system monoclinic
_space_group_IT_number 4
_space_group_name_Hall 'P 2yb'
_space_group_name_H-M_alt 'P 1 21 1'
_symmetry_space_group_name_Hall 'P 2yb'
_symmetry_space_group_name_H-M 'P 1 21 1'
_atom_sites_solution_hydrogens geom
_audit_creation_date 2014-02-28
_audit_creation_method
;
Olex2 1.2
(compiled 2014.02.17 svn.r2891 for OlexSys, GUI svn.r4779)
;
_audit_update_record
;
2015-02-27 deposited with the CCDC.
2015-03-25 downloaded from the CCDC.
;
_cell_angle_alpha 90.000(3)
_cell_angle_beta 97.871(4)
_cell_angle_gamma 90.000(3)
_cell_formula_units_Z 2
_cell_length_a 5.9156(4)
_cell_length_b 9.5177(7)
_cell_length_c 21.3112(16)
_cell_measurement_reflns_used 11257
_cell_measurement_temperature 100
_cell_measurement_theta_max 26.6
_cell_measurement_theta_min 2.3
_cell_volume 1188.58(15)
_computing_cell_refinement
;
CrystalClear-SM Expert 3.1 b27 (Rigaku, 20112)
;
_computing_data_collection
;
CrystalClear-SM Expert 2.0 r5 (Rigaku, 2010)
;
_computing_data_reduction
;
CrystalClear-SM Expert 3.1 b27 (Rigaku, 20112)
;
_computing_molecular_graphics 'Olex2 (Dolomanov et al., 2009)'
_computing_publication_material 'Olex2 (Dolomanov et al., 2009)'
_computing_structure_refinement 'ShelXL (Sheldrick, 2008)'
_diffrn_ambient_temperature 100(2)
_diffrn_detector 'CCD plate'
_diffrn_detector_area_resol_mean 28.5714
_diffrn_detector_type 'Rigaku Saturn724+ (2x2 bin mode)'
_diffrn_measured_fraction_theta_full 0.967
_diffrn_measured_fraction_theta_max 0.991
_diffrn_measurement_details
;
scan:
    Number of images: 175
               Slice: -60.0000 - 115.0000
         Image width: 1.0000
            Exp time: 1.0000
       Rotation axis: Omega
               Omega: 0.0000
               Kappa: 0.0000
                 Phi: 0.0000
                 XTD: 59.6396
              2theta: 30.1352
scan:
    Number of images: 120
               Slice: -60.0000 - 60.0000
         Image width: 1.0000
            Exp time: 1.0000
       Rotation axis: Omega
               Omega: 0.0000
               Kappa: -50.0000
                 Phi: 0.0000
                 XTD: 59.6396
              2theta: 30.1352
scan:
    Number of images: 120
               Slice: -60.0000 - 60.0000
         Image width: 1.0000
            Exp time: 1.0000
       Rotation axis: Omega
               Omega: 0.0000
               Kappa: -50.0000
                 Phi: 120.0000
                 XTD: 59.6396
              2theta: 30.1352
scan:
    Number of images: 120
               Slice: -60.0000 - 60.0000
         Image width: 1.0000
            Exp time: 1.0000
       Rotation axis: Omega
               Omega: 0.0000
               Kappa: -50.0000
                 Phi: 240.0000
                 XTD: 59.6396
              2theta: 30.1352
;
_diffrn_measurement_device 'four-circle \k goniometer'
_diffrn_measurement_device_type CrystalLogic
_diffrn_measurement_method 'profile data from \w-scans'
_diffrn_measurement_specimen_support 'MiTeGen MicroMesh'
_diffrn_orient_matrix_type d*Trek
_diffrn_orient_matrix_UB_11 -0.139118
_diffrn_orient_matrix_UB_12 -0.043472
_diffrn_orient_matrix_UB_13 -0.088763
_diffrn_orient_matrix_UB_21 0.060506
_diffrn_orient_matrix_UB_22 -0.027418
_diffrn_orient_matrix_UB_23 -0.081403
_diffrn_orient_matrix_UB_31 -0.002397
_diffrn_orient_matrix_UB_32 -0.045345
_diffrn_orient_matrix_UB_33 0.013492
_diffrn_radiation_collimation 'Confocal mirrors'
_diffrn_radiation_monochromator 'double crystal silicon'
_diffrn_radiation_wavelength 0.6889
_diffrn_reflns_av_R_equivalents 0.080
_diffrn_reflns_av_unetI/netI 0.031
_diffrn_reflns_Laue_measured_fraction_full 0.967
_diffrn_reflns_Laue_measured_fraction_max 0.991
_diffrn_reflns_limit_h_max 7
_diffrn_reflns_limit_h_min -7
_diffrn_reflns_limit_k_max 11
_diffrn_reflns_limit_k_min -12
_diffrn_reflns_limit_l_max 27
_diffrn_reflns_limit_l_min -27
_diffrn_reflns_number 11232
_diffrn_reflns_point_group_measured_fraction_full 0.924
_diffrn_reflns_point_group_measured_fraction_max 0.948
_diffrn_reflns_theta_full 24.415
_diffrn_reflns_theta_max 24.203
_diffrn_reflns_theta_min 2.275
_diffrn_reflns_transf_matrix_11 -0.139118
_diffrn_reflns_transf_matrix_12 -0.043472
_diffrn_reflns_transf_matrix_13 -0.088763
_diffrn_reflns_transf_matrix_21 0.060506
_diffrn_reflns_transf_matrix_22 -0.027418
_diffrn_reflns_transf_matrix_23 -0.081403
_diffrn_reflns_transf_matrix_31 -0.002397
_diffrn_reflns_transf_matrix_32 -0.045345
_diffrn_reflns_transf_matrix_33 0.013492
_diffrn_source synchrotron
_diffrn_source_type 'DLS beamline I19'
_exptl_absorpt_coefficient_mu 0.942
_exptl_absorpt_correction_T_max 1.000
_exptl_absorpt_correction_T_min 0.261
_exptl_absorpt_correction_type multi-scan
_exptl_crystal_colour Green
_exptl_crystal_density_diffrn 1.826
_exptl_crystal_description Platelet
_exptl_crystal_F_000 664
_exptl_crystal_size_max 0.07
_exptl_crystal_size_mid 0.06
_exptl_crystal_size_min 0.01
_refine_diff_density_max 0.960
_refine_diff_density_min -0.605
_refine_diff_density_rms 0.144
_refine_ls_abs_structure_details
;
 Flack x determined using 1551 quotients [(I+)-(I-)]/[(I+)+(I-)]
 (Parsons and Flack (2004), Acta Cryst. A60, s61).
;
_refine_ls_abs_structure_Flack 0.14(15)
_refine_ls_extinction_method none
_refine_ls_goodness_of_fit_ref 1.037
_refine_ls_hydrogen_treatment constr
_refine_ls_matrix_type full
_refine_ls_number_parameters 295
_refine_ls_number_reflns 9058
_refine_ls_number_restraints 244
_refine_ls_restrained_S_all 1.031
_refine_ls_R_factor_all 0.0858
_refine_ls_R_factor_gt 0.0792
_refine_ls_shift/su_max 0.003
_refine_ls_shift/su_mean 0.000
_refine_ls_structure_factor_coef Fsqd
_refine_ls_weighting_details
;
 w=1/[\s^2^(Fo^2^)+(0.1586P)^2^+3.0982P]
 where P=(Fo^2^+2Fc^2^)/3
;
_refine_ls_weighting_scheme calc
_refine_ls_wR_factor_gt 0.2091
_refine_ls_wR_factor_ref 0.2176
_reflns_Friedel_coverage 0.794
_reflns_Friedel_fraction_full 0.875
_reflns_Friedel_fraction_max 0.900
_reflns_number_gt 8296
_reflns_number_total 9058
_reflns_threshold_expression 'I > 2\s(I)'
_cod_data_source_file c5ra03921e1.cif
_cod_data_source_block 2013ncs0478_twin
_cod_depositor_comments
;
The following automatic conversions were performed:

'_exptl_absorpt_correction_type' value 'Multi-scan' changed to
'multi-scan' according to
/usr/data/users/saulius/crontab/automatic-downloads/rss-feeds/RSC/lib/dictionaries/cif_core.dic
dictionary named 'cif_core.dic' version 2.4.2 from 2011-04-26.

Automatic conversion script
Id: cif_fix_values 3105 2015-03-04 15:46:00Z robertas 
;
_cod_original_cell_volume 1188.58(13)
_cod_database_code 7219997
_shelxl_version_number 2012-9
_shelx_space_group_comment
;
The symmetry employed for this shelxl refinement is uniquely defined
by the following loop, which should always be used as a source of
symmetry information in preference to the above space-group names.
They are only intended as comments.
;
_olex2_refinement_description
;
1. Fixed Uiso
 At 1.2 times of:
  All C(H) groups, All C(H,H) groups
2. Restrained distances
 C13-C14
 1.5 with sigma of 0.02
 C14-C15
 1.316 with sigma of 0.02
 C11-O12 = C11A-O12
 1.4 with sigma of 0.02
 O12-C13 = C11-O12 = C11A-O12
 1.416 with sigma of 0.02
 C9A-C10A \\sim C9-C10
 with sigma of 0.02
 C11-C10 \\sim C11A-C9A
 with sigma of 0.02
3. Rigid body (RIGU) restrains
 All non-hydrogen atoms
 with sigma for 1-2 distances of 0.004 and sigma for 1-3 distances of 0.004
4. Others
 Uiso(C11A)=Uiso(C11)=FVAR(1)
 Fixed Sof: C9(0.5) H9A(0.5) H9B(0.5) C9A(0.5) H9AA(0.5) C10(0.5) H10(0.5)
 C10A(0.5) H10A(0.5) H10B(0.5) C11A(0.5) H11A(0.5) H11B(0.5) C11(0.5) H11C(0.5)
 H11D(0.5)
5.a Ternary CH refined with riding coordinates:
 C9A(H9AA), C10(H10)
5.b Secondary CH2 refined with riding coordinates:
 C1(H1A,H1B), C2(H2A,H2B), C9(H9A,H9B), C10A(H10A,H10B), C11A(H11A,H11B),
 C11(H11C,H11D), C13(H13A,H13B)
5.c Aromatic/amide H refined with riding coordinates:
 C14(H14)
5.d X=CH2 refined with riding coordinates:
 C15(H15A,H15B)
;

loop_
_space_group_symop_operation_xyz
'x, y, z'
'-x, y+1/2, -z'

loop_
_atom_site_label
_atom_site_type_symbol
_atom_site_fract_x
_atom_site_fract_y
_atom_site_fract_z
_atom_site_U_iso_or_equiv
_atom_site_adp_type
_atom_site_occupancy
_atom_site_site_symmetry_order
_atom_site_calc_flag
_atom_site_refinement_flags_posn
_atom_site_refinement_flags_occupancy
_atom_site_disorder_assembly
_atom_site_disorder_group
Cl1 Cl 0.3895(8) 0.5927(4) 0.4204(2) 0.0354(10) Uani 1 1 d . . . .
Cl2 Cl 0.8457(11) 0.2401(5) 0.1703(2) 0.0460(13) Uani 1 1 d . . . .
S1 S 0.6626(10) -0.0553(4) 0.3846(2) 0.0414(13) Uani 1 1 d . . . .
S2 S 1.1568(9) 0.1476(4) 0.4373(2) 0.0389(12) Uani 1 1 d . . . .
S3 S 0.5153(9) 0.2028(5) 0.3142(2) 0.0395(12) Uani 1 1 d . . . .
S4 S 0.9153(9) 0.3660(4) 0.3582(2) 0.0350(11) Uani 1 1 d . . . .
S5 S 0.3089(10) 0.4656(4) 0.2283(2) 0.0419(13) Uani 1 1 d . . . .
S6 S 0.6984(9) 0.6326(4) 0.2763(2) 0.0386(12) Uani 1 1 d . . . .
S7 S 0.0610(10) 0.6903(5) 0.1511(3) 0.0505(15) Uani 1 1 d . . . .
S8 S 0.5482(11) 0.8931(5) 0.2087(3) 0.0529(16) Uani 1 1 d . . . .
O1 O 0.620(2) 0.6202(14) 0.4182(6) 0.040(3) Uani 1 1 d . . . .
O2 O 0.361(3) 0.4412(13) 0.4285(7) 0.045(3) Uani 1 1 d . . . .
O3 O 0.319(3) 0.6648(15) 0.4732(6) 0.045(3) Uani 1 1 d . . . .
O4 O 0.250(3) 0.6381(15) 0.3626(7) 0.047(3) Uani 1 1 d . . . .
O5 O 0.614(3) 0.1983(18) 0.1706(8) 0.065(4) Uani 1 1 d . . . .
O6 O 0.923(5) 0.185(2) 0.1147(8) 0.085(6) Uani 1 1 d . . . .
O7 O 0.983(3) 0.1902(16) 0.2273(7) 0.053(4) Uani 1 1 d . . . .
O8 O 0.851(3) 0.3932(14) 0.1699(8) 0.052(4) Uani 1 1 d . . . .
C1 C 0.950(4) -0.1157(19) 0.4135(11) 0.045(5) Uani 1 1 d . . . .
H1A H 0.9399 -0.2108 0.4318 0.054 Uiso 1 1 calc R . . .
H1B H 1.0365 -0.1238 0.3771 0.054 Uiso 1 1 calc R . . .
C2 C 1.079(4) -0.023(2) 0.4621(11) 0.051(6) Uani 1 1 d . . . .
H2A H 1.2206 -0.0730 0.4796 0.061 Uiso 1 1 calc R . . .
H2B H 0.9866 -0.0113 0.4970 0.061 Uiso 1 1 calc R . . .
C3 C 0.723(3) 0.1196(17) 0.3656(9) 0.037(4) Uani 1 1 d . . . .
C4 C 0.917(4) 0.1962(18) 0.3858(8) 0.035(4) Uani 1 1 d . . . .
C5 C 0.652(3) 0.3568(18) 0.3131(8) 0.034(4) Uani 1 1 d . . . .
C6 C 0.563(4) 0.4752(17) 0.2754(8) 0.034(4) Uani 1 1 d . . . .
C7 C 0.305(4) 0.640(2) 0.2028(9) 0.039(4) Uani 1 1 d . . . .
C8 C 0.494(4) 0.7181(19) 0.2247(8) 0.038(4) Uani 1 1 d . . . .
C9 C 0.094(8) 0.883(4) 0.152(2) 0.046(10) Uani 0.5 1 d . P A 1
H9A H -0.0204 0.9261 0.1198 0.056 Uiso 0.5 1 calc R P A 1
H9B H 0.0716 0.9203 0.1943 0.056 Uiso 0.5 1 calc R P A 1
C9A C 0.144(8) 0.865(4) 0.120(2) 0.043(11) Uani 0.5 1 d . P A 2
H9AA H 0.0021 0.9196 0.1065 0.051 Uiso 0.5 1 calc R P A 2
C10 C 0.333(8) 0.915(5) 0.139(2) 0.051(10) Uani 0.5 1 d . P A 1
H10 H 0.3258 1.0194 0.1353 0.061 Uiso 0.5 1 calc R P A 1
C10A C 0.293(12) 0.949(5) 0.170(3) 0.072(16) Uani 0.5 1 d . P A 2
H10A H 0.1967 0.9710 0.2038 0.087 Uiso 0.5 1 calc R P A 2
H10B H 0.3228 1.0401 0.1504 0.087 Uiso 0.5 1 calc R P A 2
C11A C 0.267(13) 0.845(5) 0.065(3) 0.089(13) Uiso 0.5 1 d D P A 2
H11A H 0.4168 0.7992 0.0781 0.106 Uiso 0.5 1 calc R P A 2
H11B H 0.1768 0.7856 0.0327 0.106 Uiso 0.5 1 calc R P A 2
C11 C 0.433(12) 0.880(7) 0.081(2) 0.089(13) Uiso 0.5 1 d D P A 1
H11C H 0.5984 0.9006 0.0855 0.106 Uiso 0.5 1 calc R P A 1
H11D H 0.4034 0.7817 0.0673 0.106 Uiso 0.5 1 calc R P A 1
C13 C 0.390(7) 0.991(5) -0.0159(17) 0.105(12) Uiso 1 1 d D . . .
H13A H 0.3246 1.0754 -0.0388 0.126 Uiso 1 1 calc R . . .
H13B H 0.3390 0.9083 -0.0423 0.126 Uiso 1 1 calc R . . .
O12 O 0.297(7) 0.981(4) 0.0413(16) 0.153(12) Uiso 1 1 d D . . .
C14 C 0.634(10) 1.000(10) -0.011(4) 0.22(3) Uiso 1 1 d D . . .
H14 H 0.7139 1.0713 0.0143 0.270 Uiso 1 1 calc R . . .
C15 C 0.743(13) 0.910(7) -0.039(3) 0.16(2) Uiso 1 1 d D . . .
H15A H 0.6634 0.8385 -0.0643 0.193 Uiso 1 1 calc R . . .
H15B H 0.9051 0.9155 -0.0360 0.193 Uiso 1 1 calc R . . .

loop_
_atom_site_aniso_label
_atom_site_aniso_U_11
_atom_site_aniso_U_22
_atom_site_aniso_U_33
_atom_site_aniso_U_23
_atom_site_aniso_U_13
_atom_site_aniso_U_12
Cl1 0.047(2) 0.0085(19) 0.048(2) 0.0015(15) -0.003(2) -0.0015(16)
Cl2 0.068(3) 0.012(2) 0.054(2) -0.0001(16) -0.006(3) -0.005(2)
S1 0.052(3) 0.009(2) 0.057(3) 0.0064(18) -0.010(2) -0.003(2)
S2 0.047(3) 0.0122(19) 0.053(3) 0.0060(18) -0.008(2) -0.005(2)
S3 0.046(3) 0.011(2) 0.058(3) 0.0062(18) -0.006(2) -0.004(2)
S4 0.047(3) 0.0048(17) 0.050(2) 0.0034(16) -0.007(2) -0.0034(18)
S5 0.051(3) 0.0080(19) 0.062(3) 0.0058(18) -0.011(3) -0.004(2)
S6 0.054(3) 0.010(2) 0.048(2) 0.0047(17) -0.007(2) -0.005(2)
S7 0.052(3) 0.017(2) 0.076(3) 0.014(2) -0.012(3) -0.003(2)
S8 0.061(3) 0.013(3) 0.078(4) 0.016(2) -0.014(3) -0.010(2)
O1 0.062(7) 0.021(7) 0.034(6) -0.001(5) -0.002(5) 0.014(5)
O2 0.057(8) 0.006(6) 0.065(8) 0.005(5) -0.010(7) -0.006(5)
O3 0.064(9) 0.016(6) 0.054(7) 0.002(5) 0.003(6) 0.004(6)
O4 0.058(8) 0.023(7) 0.056(7) 0.007(5) -0.005(6) -0.004(7)
O5 0.076(9) 0.038(9) 0.075(10) 0.012(7) -0.014(7) -0.015(7)
O6 0.136(17) 0.053(11) 0.065(9) -0.003(7) 0.014(9) 0.018(11)
O7 0.071(10) 0.027(7) 0.059(7) -0.001(6) -0.002(7) 0.005(7)
O8 0.059(9) 0.008(6) 0.083(9) 0.002(5) -0.009(8) 0.004(6)
C1 0.042(9) 0.009(8) 0.080(12) 0.007(7) -0.010(9) -0.001(7)
C2 0.059(13) 0.017(8) 0.070(11) 0.009(7) -0.014(10) -0.007(8)
C3 0.043(8) 0.008(7) 0.058(9) 0.006(6) -0.007(8) 0.006(6)
C4 0.057(9) 0.012(7) 0.036(8) 0.008(6) 0.003(7) 0.001(6)
C5 0.052(10) 0.010(6) 0.039(8) 0.000(5) -0.003(7) -0.002(6)
C6 0.052(9) 0.006(6) 0.043(8) 0.003(5) 0.002(7) -0.001(6)
C7 0.049(9) 0.017(7) 0.050(9) 0.006(6) 0.006(8) -0.004(7)
C8 0.057(9) 0.011(7) 0.041(8) 0.007(6) -0.003(7) -0.003(6)
C9 0.055(17) 0.016(13) 0.07(2) 0.010(13) -0.003(15) -0.005(11)
C9A 0.044(19) 0.015(14) 0.07(2) 0.014(13) -0.005(16) -0.002(13)
C10 0.056(17) 0.030(18) 0.063(18) 0.019(15) -0.007(14) -0.010(13)
C10A 0.08(2) 0.022(16) 0.10(3) 0.006(16) -0.03(2) -0.004(13)

loop_
_atom_type_symbol
_atom_type_description
_atom_type_scat_dispersion_real
_atom_type_scat_dispersion_imag
_atom_type_scat_source
C C 0.0030 0.0010 'International Tables Vol C Tables 4.2.6.8 and 6.1.1.4'
H H 0.0000 0.0000 'International Tables Vol C Tables 4.2.6.8 and 6.1.1.4'
Cl Cl 0.1420 0.1510 'International Tables Vol C Tables 4.2.6.8 and 6.1.1.4'
O O 0.0110 0.0060 'International Tables Vol C Tables 4.2.6.8 and 6.1.1.4'
S S 0.1180 0.1170 'International Tables Vol C Tables 4.2.6.8 and 6.1.1.4'

loop_
_geom_angle_atom_site_label_1
_geom_angle_atom_site_label_2
_geom_angle_atom_site_label_3
_geom_angle
O1 Cl1 O2 108.6(9)
O1 Cl1 O3 109.2(9)
O1 Cl1 O4 111.1(9)
O3 Cl1 O2 109.1(9)
O3 Cl1 O4 109.4(9)
O4 Cl1 O2 109.4(8)
O5 Cl2 O7 109.5(11)
O5 Cl2 O8 107.4(11)
O6 Cl2 O5 108.7(14)
O6 Cl2 O7 111.7(12)
O6 Cl2 O8 110.6(12)
O7 Cl2 O8 108.8(9)
C3 S1 C1 99.6(9)
C4 S2 C2 102.0(10)
C5 S3 C3 96.1(9)
C5 S4 C4 96.1(9)
C6 S5 C7 96.1(9)
C6 S6 C8 96.9(9)
C7 S7 C9 100.8(15)
C7 S7 C9A 103.2(15)
C8 S8 C10 98.1(16)
C10A S8 C8 103(2)
S1 C1 H1A 108.6
S1 C1 H1B 108.6
H1A C1 H1B 107.6
C2 C1 S1 114.6(17)
C2 C1 H1A 108.6
C2 C1 H1B 108.6
S2 C2 H2A 107.9
S2 C2 H2B 107.9
C1 C2 S2 117.5(15)
C1 C2 H2A 107.9
C1 C2 H2B 107.9
H2A C2 H2B 107.2
S3 C3 S1 115.5(11)
C4 C3 S1 128.0(13)
C4 C3 S3 116.5(12)
S4 C4 S2 115.7(11)
C3 C4 S2 129.1(13)
C3 C4 S4 115.2(13)
S3 C5 S4 116.2(10)
C6 C5 S3 123.2(12)
C6 C5 S4 120.6(12)
S5 C6 S6 115.8(10)
C5 C6 S5 121.2(12)
C5 C6 S6 123.0(13)
S5 C7 S7 115.5(11)
C8 C7 S5 115.8(14)
C8 C7 S7 128.8(14)
S6 C8 S8 116.5(12)
C7 C8 S6 115.4(13)
C7 C8 S8 128.1(14)
S7 C9 H9A 110.3
S7 C9 H9B 110.3
H9A C9 H9B 108.5
C10 C9 S7 107(3)
C10 C9 H9A 110.3
C10 C9 H9B 110.3
S7 C9A H9AA 108.4
C10A C9A S7 112(3)
C10A C9A H9AA 108.4
C11A C9A S7 110(3)
C11A C9A H9AA 108.4
C11A C9A C10A 109(5)
S8 C10 H10 100.6
C9 C10 S8 112(3)
C9 C10 H10 100.6
C11 C10 S8 110(3)
C11 C10 C9 128(5)
C11 C10 H10 100.6
S8 C10A H10A 106.3
S8 C10A H10B 106.3
C9A C10A S8 124(4)
C9A C10A H10A 106.3
C9A C10A H10B 106.3
H10A C10A H10B 106.4
C9A C11A H11A 110.6
C9A C11A H11B 110.6
H11A C11A H11B 108.8
O12 C11A C9A 105(4)
O12 C11A H11A 110.6
O12 C11A H11B 110.6
C10 C11 H11C 112.8
C10 C11 H11D 112.8
H11C C11 H11D 110.2
O12 C11 C10 95(4)
O12 C11 H11C 112.8
O12 C11 H11D 112.8
H13A C13 H13B 107.4
O12 C13 H13A 108.2
O12 C13 H13B 108.2
O12 C13 C14 116(5)
C14 C13 H13A 108.2
C14 C13 H13B 108.2
C13 O12 C11A 117(4)
C13 O12 C11 108(4)
C13 C14 H14 120.1
C15 C14 C13 120(8)
C15 C14 H14 120.1
C14 C15 H15A 120.0
C14 C15 H15B 120.0
H15A C15 H15B 120.0

loop_
_geom_bond_atom_site_label_1
_geom_bond_atom_site_label_2
_geom_bond_distance
Cl1 O1 1.398(16)
Cl1 O2 1.465(13)
Cl1 O3 1.429(16)
Cl1 O4 1.450(14)
Cl2 O5 1.43(2)
Cl2 O6 1.43(2)
Cl2 O7 1.448(15)
Cl2 O8 1.457(14)
S1 C1 1.82(2)
S1 C3 1.761(18)
S2 C2 1.79(2)
S2 C4 1.733(19)
S3 C3 1.724(17)
S3 C5 1.676(18)
S4 C4 1.719(17)
S4 C5 1.714(19)
S5 C6 1.69(2)
S5 C7 1.744(19)
S6 C6 1.699(18)
S6 C8 1.721(18)
S7 C7 1.76(2)
S7 C9 1.84(4)
S7 C9A 1.88(4)
S8 C8 1.739(18)
S8 C10 1.84(4)
S8 C10A 1.70(6)
C1 H1A 0.9900
C1 H1B 0.9900
C1 C2 1.49(3)
C2 H2A 0.9900
C2 H2B 0.9900
C3 C4 1.38(3)
C5 C6 1.444(19)
C7 C8 1.37(3)
C9 H9A 0.9900
C9 H9B 0.9900
C9 C10 1.51(5)
C9A H9AA 1.0000
C9A C10A 1.52(5)
C9A C11A 1.48(6)
C10 H10 1.0000
C10 C11 1.47(6)
C10A H10A 0.9900
C10A H10B 0.9900
C11A H11A 0.9900
C11A H11B 0.9900
C11A O12 1.41(3)
C11 H11C 0.9900
C11 H11D 0.9900
C11 O12 1.45(3)
C13 H13A 0.9900
C13 H13B 0.9900
C13 O12 1.41(3)
C13 C14 1.44(4)
C14 H14 0.9500
C14 C15 1.28(4)
C15 H15A 0.9500
C15 H15B 0.9500

loop_
_geom_torsion_atom_site_label_1
_geom_torsion_atom_site_label_2
_geom_torsion_atom_site_label_3
_geom_torsion_atom_site_label_4
_geom_torsion
S1 C1 C2 S2 -67(2)
S1 C3 C4 S2 -2(3)
S1 C3 C4 S4 -179.2(13)
S3 C3 C4 S2 179.4(12)
S3 C3 C4 S4 2(2)
S3 C5 C6 S5 -1(2)
S3 C5 C6 S6 178.0(13)
S4 C5 C6 S5 177.4(13)
S4 C5 C6 S6 -4(2)
S5 C7 C8 S6 -2(2)
S5 C7 C8 S8 179.6(13)
S7 C7 C8 S6 178.9(13)
S7 C7 C8 S8 1(3)
S7 C9 C10 S8 -80(4)
S7 C9 C10 C11 61(5)
S7 C9A C10A S8 59(7)
S7 C9A C11A O12 173(4)
S8 C10 C11 O12 -147(4)
C1 S1 C3 S3 160.8(13)
C1 S1 C3 C4 -18(2)
C2 S2 C4 S4 173.2(13)
C2 S2 C4 C3 -4(2)
C3 S1 C1 C2 50.5(19)
C3 S3 C5 S4 0.5(14)
C3 S3 C5 C6 178.5(15)
C4 S2 C2 C1 39(2)
C4 S4 C5 S3 0.5(14)
C4 S4 C5 C6 -177.6(15)
C5 S3 C3 S1 179.6(13)
C5 S3 C3 C4 -1.7(19)
C5 S4 C4 S2 -179.2(12)
C5 S4 C4 C3 -1.7(17)
C6 S5 C7 S7 -178.6(13)
C6 S5 C7 C8 2.5(18)
C6 S6 C8 S8 179.2(13)
C6 S6 C8 C7 1.1(18)
C7 S5 C6 S6 -1.8(14)
C7 S5 C6 C5 176.9(15)
C7 S7 C9 C10 51(3)
C7 S7 C9A C10A -36(5)
C7 S7 C9A C11A 86(4)
C8 S6 C6 S5 0.7(14)
C8 S6 C6 C5 -177.9(16)
C8 S8 C10 C9 58(4)
C8 S8 C10 C11 -90(4)
C8 S8 C10A C9A -42(6)
C9 S7 C7 S5 166.9(19)
C9 S7 C7 C8 -14(3)
C9 S7 C9A C10A 51(5)
C9 S7 C9A C11A 173(7)
C9 C10 C11 O12 70(6)
C9A S7 C7 S5 -167.9(18)
C9A S7 C7 C8 11(3)
C9A S7 C9 C10 -47(4)
C9A C11A O12 C11 99(6)
C9A C11A O12 C13 -174(4)
C10 S8 C8 S6 165.2(19)
C10 S8 C8 C7 -17(3)
C10 S8 C10A C9A 40(4)
C10 C11 O12 C11A -80(5)
C10 C11 O12 C13 168(4)
C10A S8 C8 S6 -168(3)
C10A S8 C8 C7 9(3)
C10A S8 C10 C9 -45(5)
C10A S8 C10 C11 167(8)
C10A C9A C11A O12 -63(6)
C11A C9A C10A S8 -64(7)
O12 C13 C14 C15 124(7)
C14 C13 O12 C11A -89(8)
C14 C13 O12 C11 -44(8)
